data_7120951
loop_
_publ_author_name
'Wang, Hao'
'Chan, Tek Long'
'Xie, Zuowei'

_publ_section_title
;
 Cyclic amino(carboranyl) silylene: synthesis, structure and reactivity.
;
_journal_issue 4
_journal_name_full 'Chemical communications (Cambridge, England)'
_journal_page_first 385
_journal_page_last 388
_journal_paper_doi 10.1039/c7cc08690c
_journal_volume 54
_journal_year 2018
_chemical_formula_sum 'C15 H43 B10 N3 Si3'
_chemical_formula_weight 457.89
_space_group_IT_number 2
_space_group_name_Hall '-P 1'
_space_group_name_H-M_alt 'P -1'
_symmetry_cell_setting triclinic
_symmetry_space_group_name_Hall '-P 1'
_symmetry_space_group_name_H-M 'P -1'
_atom_sites_solution_hydrogens geom
_atom_sites_solution_primary direct
_atom_sites_solution_secondary difmap
_audit_creation_method SHELXL-97
_audit_update_record
;
2017-11-07 deposited with the CCDC.
2017-12-06 downloaded from the CCDC.
;
_cell_angle_alpha 92.855(2)
_cell_angle_beta 95.797(2)
_cell_angle_gamma 111.682(2)
_cell_formula_units_Z 2
_cell_length_a 10.6876(10)
_cell_length_b 11.0288(11)
_cell_length_c 13.7644(13)
_cell_measurement_reflns_used 125
_cell_measurement_temperature 296(2)
_cell_measurement_theta_max 15
_cell_measurement_theta_min 15
_cell_volume 1493.3(2)
_computing_cell_refinement 'BRUKER KAPPA APEXII DUO DIFFRACTOMETER'
_computing_data_collection 'BRUKER KAPPA APEXII DUO DIFFRACTOMETER'
_computing_data_reduction 'BRUKER KAPPA APEXII DUO DIFFRACTOMETER'
_computing_molecular_graphics 'SIEMENS SHELXTL'
_computing_publication_material 'SIEMENS SHELXTL'
_computing_structure_refinement 'SHELXL-97 (Sheldrick, 2008)'
_computing_structure_solution 'SHELXS-97 (Sheldrick, 2008)'
_diffrn_ambient_temperature 296(2)
_diffrn_measured_fraction_theta_full 0.991
_diffrn_measured_fraction_theta_max 0.991
_diffrn_measurement_device_type 'BRUKER KAPPA APEXII DUO DIFFRACTOMETER'
_diffrn_measurement_method 'PHI & OMEGA SCAN'
_diffrn_radiation_monochromator graphite
_diffrn_radiation_source 'fine-focus sealed tube'
_diffrn_radiation_type MoK\a
_diffrn_radiation_wavelength 0.71073
_diffrn_reflns_av_R_equivalents 0.0955
_diffrn_reflns_av_sigmaI/netI 0.1014
_diffrn_reflns_limit_h_max 12
_diffrn_reflns_limit_h_min -12
_diffrn_reflns_limit_k_max 13
_diffrn_reflns_limit_k_min -13
_diffrn_reflns_limit_l_max 16
_diffrn_reflns_limit_l_min -16
_diffrn_reflns_number 19683
_diffrn_reflns_theta_full 25.24
_diffrn_reflns_theta_max 25.24
_diffrn_reflns_theta_min 1.49
_exptl_absorpt_coefficient_mu 0.168
_exptl_absorpt_correction_T_max 0.6890
_exptl_absorpt_correction_T_min 0.5362
_exptl_absorpt_correction_type multi-scan
_exptl_crystal_colour colourless
_exptl_crystal_density_diffrn 1.018
_exptl_crystal_density_method 'not measured'
_exptl_crystal_description block
_exptl_crystal_F_000 492
_exptl_crystal_size_max 0.50
_exptl_crystal_size_mid 0.40
_exptl_crystal_size_min 0.30
_refine_diff_density_max 0.441
_refine_diff_density_min -0.381
_refine_diff_density_rms 0.090
_refine_ls_extinction_method none
_refine_ls_goodness_of_fit_ref 1.052
_refine_ls_hydrogen_treatment riding
_refine_ls_matrix_type full
_refine_ls_number_parameters 284
_refine_ls_number_reflns 5359
_refine_ls_number_restraints 0
_refine_ls_restrained_S_all 1.052
_refine_ls_R_factor_all 0.1006
_refine_ls_R_factor_gt 0.0850
_refine_ls_shift/su_max 0.000
_refine_ls_shift/su_mean 0.000
_refine_ls_structure_factor_coef Fsqd
_refine_ls_weighting_details 'calc w=1/[\s^2^(Fo^2^)+(0.1577P)^2^+0.1426P] where P=(Fo^2^+2Fc^2^)/3'
_refine_ls_weighting_scheme calc
_refine_ls_wR_factor_gt 0.2192
_refine_ls_wR_factor_ref 0.2427
_reflns_number_gt 4167
_reflns_number_total 5359
_reflns_threshold_expression >2sigma(I)
_cod_data_source_file c7cc08690c2.cif
_cod_data_source_block 2
_cod_depositor_comments
;
The following automatic conversions were performed:

'_symmetry_cell_setting' value 'Triclinic' changed to 'triclinic'
according to
/home/data/users/saulius/crontab/automatic-downloads/rss-feeds/RSC/lib/dictionaries/cif_core.dic
dictionary named 'cif_core.dic' version 2.4.2 from 2011-04-26.

Automatic conversion script
Id: cif_fix_values 4973 2017-02-22 13:04:09Z antanas 

 Adding full bibliography for 7120951--7120956.cif.
;
_cod_original_sg_symbol_H-M P-1
_cod_database_code 7120951

loop_
_symmetry_equiv_pos_as_xyz
'x, y, z'
'-x, -y, -z'

loop_
_atom_site_label
_atom_site_type_symbol
_atom_site_fract_x
_atom_site_fract_y
_atom_site_fract_z
_atom_site_U_iso_or_equiv
_atom_site_adp_type
_atom_site_occupancy
_atom_site_symmetry_multiplicity
_atom_site_calc_flag
_atom_site_refinement_flags
Si1 Si 0.58183(7) 0.21590(7) 0.18115(5) 0.0347(3) Uani 1 1 d .
Si2 Si 0.72899(11) 0.41140(9) 0.36560(7) 0.0623(3) Uani 1 1 d .
Si3 Si 0.86886(9) 0.38763(9) 0.18381(7) 0.0597(3) Uani 1 1 d .
C1 C 0.3914(3) -0.0114(3) 0.24723(19) 0.0371(6) Uani 1 1 d .
C2 C 0.5481(2) 0.0445(2) 0.21724(18) 0.0334(6) Uani 1 1 d .
C11 C 0.3295(3) 0.0940(3) 0.2358(2) 0.0418(6) Uani 1 1 d .
C12 C 0.1063(4) -0.0233(4) 0.2865(3) 0.0791(12) Uani 1 1 d .
H12A H 0.1397 -0.0938 0.2977 0.095 Uiso 1 1 calc R
C13 C -0.0142(4) -0.0714(5) 0.2060(5) 0.1118(19) Uani 1 1 d .
H13A H 0.0121 -0.1018 0.1478 0.168 Uiso 1 1 calc R
H13B H -0.0433 -0.0007 0.1922 0.168 Uiso 1 1 calc R
H13C H -0.0874 -0.1419 0.2273 0.168 Uiso 1 1 calc R
C14 C 0.0712(6) 0.0232(8) 0.3824(5) 0.144(3) Uani 1 1 d .
H14A H 0.1494 0.0500 0.4313 0.217 Uiso 1 1 calc R
H14B H -0.0018 -0.0471 0.4041 0.217 Uiso 1 1 calc R
H14C H 0.0441 0.0959 0.3724 0.217 Uiso 1 1 calc R
C15 C 0.3570(3) 0.2979(3) 0.1581(2) 0.0559(8) Uani 1 1 d .
H15A H 0.3055 0.3173 0.2076 0.067 Uiso 1 1 calc R
C16 C 0.2598(4) 0.2356(4) 0.0643(3) 0.0811(12) Uani 1 1 d .
H16A H 0.1903 0.1556 0.0774 0.122 Uiso 1 1 calc R
H16B H 0.3091 0.2171 0.0148 0.122 Uiso 1 1 calc R
H16C H 0.2189 0.2950 0.0417 0.122 Uiso 1 1 calc R
C17 C 0.4681(4) 0.4266(4) 0.1388(3) 0.0823(12) Uani 1 1 d .
H17A H 0.5278 0.4653 0.1985 0.123 Uiso 1 1 calc R
H17B H 0.4271 0.4858 0.1159 0.123 Uiso 1 1 calc R
H17C H 0.5190 0.4092 0.0900 0.123 Uiso 1 1 calc R
C18 C 0.5584(5) 0.3875(5) 0.4036(3) 0.0911(14) Uani 1 1 d .
H18A H 0.5099 0.4212 0.3567 0.137 Uiso 1 1 calc R
H18B H 0.5701 0.4334 0.4670 0.137 Uiso 1 1 calc R
H18C H 0.5078 0.2958 0.4064 0.137 Uiso 1 1 calc R
C19 C 0.8203(5) 0.3444(4) 0.4591(3) 0.0873(14) Uani 1 1 d .
H19A H 0.9082 0.3560 0.4412 0.131 Uiso 1 1 calc R
H19B H 0.7687 0.2528 0.4616 0.131 Uiso 1 1 calc R
H19C H 0.8305 0.3903 0.5224 0.131 Uiso 1 1 calc R
C20 C 0.8193(5) 0.5933(4) 0.3692(3) 0.0956(15) Uani 1 1 d .
H20A H 0.9085 0.6128 0.3509 0.143 Uiso 1 1 calc R
H20B H 0.8266 0.6327 0.4344 0.143 Uiso 1 1 calc R
H20C H 0.7692 0.6278 0.3243 0.143 Uiso 1 1 calc R
C21 C 0.8757(4) 0.2500(5) 0.1017(3) 0.0863(13) Uani 1 1 d .
H21A H 0.7950 0.2157 0.0550 0.129 Uiso 1 1 calc R
H21B H 0.8816 0.1818 0.1404 0.129 Uiso 1 1 calc R
H21C H 0.9539 0.2819 0.0675 0.129 Uiso 1 1 calc R
C22 C 1.0305(4) 0.4441(7) 0.2703(4) 0.122(2) Uani 1 1 d .
H22A H 1.0338 0.5151 0.3151 0.183 Uiso 1 1 calc R
H22B H 1.1065 0.4733 0.2338 0.183 Uiso 1 1 calc R
H22C H 1.0340 0.3729 0.3063 0.183 Uiso 1 1 calc R
C23 C 0.8643(6) 0.5197(5) 0.1062(4) 0.1012(16) Uani 1 1 d .
H23A H 0.8606 0.5914 0.1467 0.152 Uiso 1 1 calc R
H23B H 0.7854 0.4862 0.0579 0.152 Uiso 1 1 calc R
H23C H 0.9444 0.5495 0.0740 0.152 Uiso 1 1 calc R
N1 N 0.2144(3) 0.0892(3) 0.2531(2) 0.0624(8) Uani 1 1 d .
N2 N 0.4186(2) 0.2051(2) 0.19664(17) 0.0408(6) Uani 1 1 d .
N3 N 0.7216(2) 0.3364(2) 0.24645(17) 0.0441(6) Uani 1 1 d .
B3 B 0.5256(3) 0.0273(3) 0.3399(2) 0.0450(8) Uani 1 1 d .
H3 H 0.5541 0.1093 0.3972 0.054 Uiso 1 1 calc R
B4 B 0.3763(4) -0.1163(4) 0.3388(3) 0.0529(9) Uani 1 1 d .
H4 H 0.3087 -0.1277 0.3958 0.064 Uiso 1 1 calc R
B5 B 0.3111(4) -0.1774(3) 0.2119(3) 0.0492(8) Uani 1 1 d .
H5 H 0.2017 -0.2278 0.1878 0.059 Uiso 1 1 calc R
B6 B 0.4207(3) -0.0712(3) 0.1371(2) 0.0414(7) Uani 1 1 d .
H6 H 0.3822 -0.0517 0.0648 0.050 Uiso 1 1 calc R
B7 B 0.6496(4) -0.0178(4) 0.2859(3) 0.0496(8) Uani 1 1 d .
H7 H 0.7590 0.0349 0.3088 0.060 Uiso 1 1 calc R
B8 B 0.5410(4) -0.1236(4) 0.3625(3) 0.0568(9) Uani 1 1 d .
H8 H 0.5803 -0.1409 0.4352 0.068 Uiso 1 1 calc R
B9 B 0.4075(4) -0.2501(4) 0.2838(3) 0.0594(10) Uani 1 1 d .
H9 H 0.3602 -0.3496 0.3063 0.071 Uiso 1 1 calc R
B10 B 0.4344(4) -0.2224(3) 0.1592(3) 0.0543(9) Uani 1 1 d .
H10 H 0.4048 -0.3035 0.1010 0.065 Uiso 1 1 calc R
B11 B 0.5841(4) -0.0786(3) 0.1611(3) 0.0468(8) Uani 1 1 d .
H11 H 0.6517 -0.0652 0.1039 0.056 Uiso 1 1 calc R
B12 B 0.5767(4) -0.1894(4) 0.2518(3) 0.0572(9) Uani 1 1 d .
H12 H 0.6390 -0.2496 0.2534 0.069 Uiso 1 1 calc R
H1 H 0.604(3) 0.217(3) 0.0835(17) 0.033(7) Uiso 1 1 d .

loop_
_atom_site_aniso_label
_atom_site_aniso_U_11
_atom_site_aniso_U_22
_atom_site_aniso_U_33
_atom_site_aniso_U_23
_atom_site_aniso_U_13
_atom_site_aniso_U_12
Si1 0.0364(4) 0.0295(4) 0.0363(4) 0.0057(3) 0.0047(3) 0.0099(3)
Si2 0.0826(7) 0.0425(5) 0.0467(5) -0.0037(4) -0.0049(5) 0.0105(5)
Si3 0.0433(5) 0.0533(6) 0.0651(6) 0.0143(5) 0.0056(4) -0.0026(4)
C1 0.0334(14) 0.0346(13) 0.0437(14) 0.0109(11) 0.0087(11) 0.0113(11)
C2 0.0298(13) 0.0330(13) 0.0380(13) 0.0055(10) 0.0052(10) 0.0121(10)
C11 0.0403(15) 0.0442(15) 0.0459(15) 0.0077(12) 0.0094(12) 0.0204(13)
C12 0.052(2) 0.088(3) 0.113(3) 0.039(3) 0.043(2) 0.033(2)
C13 0.052(2) 0.097(4) 0.182(6) 0.046(4) 0.018(3) 0.018(2)
C14 0.113(5) 0.182(7) 0.142(5) 0.036(5) 0.084(4) 0.041(4)
C15 0.063(2) 0.0535(18) 0.068(2) 0.0133(16) 0.0154(16) 0.0395(16)
C16 0.076(3) 0.086(3) 0.093(3) 0.024(2) -0.009(2) 0.046(2)
C17 0.098(3) 0.049(2) 0.110(3) 0.027(2) 0.009(2) 0.039(2)
C18 0.125(4) 0.080(3) 0.068(2) -0.017(2) 0.026(2) 0.038(3)
C19 0.102(3) 0.070(2) 0.059(2) 0.0121(19) -0.020(2) 0.003(2)
C20 0.129(4) 0.048(2) 0.089(3) -0.009(2) -0.022(3) 0.021(2)
C21 0.054(2) 0.094(3) 0.106(3) 0.004(3) 0.032(2) 0.017(2)
C22 0.049(2) 0.163(6) 0.112(4) 0.013(4) -0.007(2) -0.004(3)
C23 0.120(4) 0.077(3) 0.105(3) 0.044(3) 0.050(3) 0.021(3)
N1 0.0483(16) 0.0666(18) 0.085(2) 0.0202(15) 0.0257(14) 0.0304(14)
N2 0.0408(13) 0.0356(12) 0.0513(13) 0.0100(10) 0.0099(10) 0.0187(10)
N3 0.0465(14) 0.0341(12) 0.0415(12) 0.0059(10) 0.0015(10) 0.0042(10)
B3 0.0469(19) 0.0472(18) 0.0379(16) 0.0092(14) 0.0034(13) 0.0140(15)
B4 0.055(2) 0.051(2) 0.0530(19) 0.0267(16) 0.0168(16) 0.0152(17)
B5 0.0426(18) 0.0324(16) 0.066(2) 0.0144(15) 0.0033(16) 0.0059(14)
B6 0.0429(18) 0.0303(15) 0.0465(17) 0.0013(13) 0.0030(13) 0.0096(13)
B7 0.0419(18) 0.0496(19) 0.060(2) 0.0166(16) 0.0003(15) 0.0207(16)
B8 0.059(2) 0.056(2) 0.056(2) 0.0237(18) 0.0010(17) 0.0215(18)
B9 0.065(2) 0.0413(19) 0.071(2) 0.0250(18) 0.0066(19) 0.0169(17)
B10 0.065(2) 0.0344(17) 0.064(2) 0.0015(15) 0.0023(18) 0.0206(16)
B11 0.054(2) 0.0388(17) 0.0571(19) 0.0077(15) 0.0149(16) 0.0259(15)
B12 0.058(2) 0.0464(19) 0.077(2) 0.0161(18) 0.0068(19) 0.0310(18)

loop_
_atom_type_symbol
_atom_type_description
_atom_type_scat_dispersion_real
_atom_type_scat_dispersion_imag
_atom_type_scat_source
C C 0.0033 0.0016 'International Tables Vol C Tables 4.2.6.8 and 6.1.1.4'
H H 0.0000 0.0000 'International Tables Vol C Tables 4.2.6.8 and 6.1.1.4'
B B 0.0013 0.0007 'International Tables Vol C Tables 4.2.6.8 and 6.1.1.4'
N N 0.0061 0.0033 'International Tables Vol C Tables 4.2.6.8 and 6.1.1.4'
Si Si 0.0817 0.0704 'International Tables Vol C Tables 4.2.6.8 and 6.1.1.4'

loop_
_geom_angle_atom_site_label_1
_geom_angle_atom_site_label_2
_geom_angle_atom_site_label_3
_geom_angle
N3 Si1 N2 120.88(12)
N3 Si1 C2 115.05(12)
N2 Si1 C2 92.69(11)
N3 Si2 C20 109.95(17)
N3 Si2 C18 113.99(16)
C20 Si2 C18 105.0(2)
N3 Si2 C19 109.86(18)
C20 Si2 C19 109.8(2)
C18 Si2 C19 108.1(2)
N3 Si3 C23 109.06(19)
N3 Si3 C22 112.37(19)
C23 Si3 C22 110.7(3)
N3 Si3 C21 111.89(15)
C23 Si3 C21 107.9(2)
C22 Si3 C21 104.9(3)
C11 C1 C2 109.8(2)
C11 C1 B6 113.1(2)
C2 C1 B6 61.15(16)
C11 C1 B3 115.0(2)
C2 C1 B3 61.68(16)
B6 C1 B3 113.9(2)
C11 C1 B5 126.7(2)
C2 C1 B5 110.6(2)
B6 C1 B5 61.85(18)
B3 C1 B5 114.0(2)
C11 C1 B4 128.1(2)
C2 C1 B4 111.0(2)
B6 C1 B4 113.9(2)
B3 C1 B4 62.02(18)
B5 C1 B4 63.1(2)
C1 C2 B11 111.1(2)
C1 C2 B7 111.1(2)
B11 C2 B7 62.7(2)
C1 C2 B6 61.31(16)
B11 C2 B6 62.31(19)
B7 C2 B6 114.0(2)
C1 C2 B3 61.11(16)
B11 C2 B3 114.0(2)
B7 C2 B3 62.39(19)
B6 C2 B3 113.6(2)
C1 C2 Si1 106.18(16)
B11 C2 Si1 129.16(18)
B7 C2 Si1 130.92(19)
B6 C2 Si1 111.40(17)
B3 C2 Si1 113.81(17)
N1 C11 N2 120.2(3)
N1 C11 C1 128.6(3)
N2 C11 C1 111.1(2)
N1 C12 C13 107.9(3)
N1 C12 C14 107.9(4)
C13 C12 C14 112.5(4)
N2 C15 C16 110.4(3)
N2 C15 C17 110.5(3)
C16 C15 C17 110.2(3)
C11 N1 C12 126.6(3)
C11 N2 C15 115.8(2)
C11 N2 Si1 119.81(18)
C15 N2 Si1 123.82(19)
Si1 N3 Si2 125.98(15)
Si1 N3 Si3 114.23(14)
Si2 N3 Si3 119.79(13)
C1 B3 C2 57.21(15)
C1 B3 B8 105.4(2)
C2 B3 B8 104.8(2)
C1 B3 B4 59.08(17)
C2 B3 B4 105.1(2)
B8 B3 B4 60.5(2)
C1 B3 B7 104.6(2)
C2 B3 B7 58.23(17)
B8 B3 B7 60.2(2)
B4 B3 B7 108.5(3)
C1 B4 B9 104.1(2)
C1 B4 B3 58.89(17)
B9 B4 B3 107.6(3)
C1 B4 B8 104.4(2)
B9 B4 B8 60.4(2)
B3 B4 B8 59.4(2)
C1 B4 B5 58.38(17)
B9 B4 B5 59.4(2)
B3 B4 B5 107.6(2)
B8 B4 B5 107.7(3)
C1 B5 B10 104.9(2)
C1 B5 B6 58.98(16)
B10 B5 B6 59.64(19)
C1 B5 B9 104.2(2)
B10 B5 B9 60.5(2)
B6 B5 B9 107.7(3)
C1 B5 B4 58.55(18)
B10 B5 B4 108.1(3)
B6 B5 B4 107.9(2)
B9 B5 B4 59.4(2)
C2 B6 C1 57.54(15)
C2 B6 B10 105.4(2)
C1 B6 B10 105.4(2)
C2 B6 B5 105.6(2)
C1 B6 B5 59.17(17)
B10 B6 B5 60.1(2)
C2 B6 B11 58.54(17)
C1 B6 B11 105.1(2)
B10 B6 B11 60.5(2)
B5 B6 B11 108.6(2)
C2 B7 B12 104.6(2)
C2 B7 B11 58.50(17)
B12 B7 B11 59.9(2)
C2 B7 B8 105.1(2)
B12 B7 B8 60.3(2)
B11 B7 B8 108.2(3)
C2 B7 B3 59.38(17)
B12 B7 B3 107.6(3)
B11 B7 B3 108.1(2)
B8 B7 B3 59.4(2)
B3 B8 B7 60.4(2)
B3 B8 B12 107.9(2)
B7 B8 B12 59.6(2)
B3 B8 B4 60.1(2)
B7 B8 B4 108.4(2)
B12 B8 B4 107.8(3)
B3 B8 B9 107.4(2)
B7 B8 B9 107.5(3)
B12 B8 B9 60.0(2)
B4 B8 B9 59.5(2)
B4 B9 B5 61.2(2)
B4 B9 B12 108.2(3)
B5 B9 B12 108.0(2)
B4 B9 B10 108.8(2)
B5 B9 B10 59.6(2)
B12 B9 B10 60.2(2)
B4 B9 B8 60.1(2)
B5 B9 B8 108.9(2)
B12 B9 B8 59.9(2)
B10 B9 B8 108.3(3)
B6 B10 B5 60.22(19)
B6 B10 B11 60.07(18)
B5 B10 B11 108.3(2)
B6 B10 B9 107.7(3)
B5 B10 B9 59.9(2)
B11 B10 B9 107.5(3)
B6 B10 B12 107.5(2)
B5 B10 B12 108.0(3)
B11 B10 B12 59.5(2)
B9 B10 B12 59.9(2)
C2 B11 B12 104.8(2)
C2 B11 B6 59.15(16)
B12 B11 B6 107.8(2)
C2 B11 B7 58.77(18)
B12 B11 B7 59.8(2)
B6 B11 B7 108.2(2)
C2 B11 B10 105.0(2)
B12 B11 B10 60.5(2)
B6 B11 B10 59.40(19)
B7 B11 B10 108.4(3)
B7 B12 B11 60.3(2)
B7 B12 B8 60.1(2)
B11 B12 B8 108.4(2)
B7 B12 B9 108.1(3)
B11 B12 B9 107.9(2)
B8 B12 B9 60.2(2)
B7 B12 B10 108.3(2)
B11 B12 B10 60.0(2)
B8 B12 B10 108.4(3)
B9 B12 B10 59.9(2)

loop_
_geom_bond_atom_site_label_1
_geom_bond_atom_site_label_2
_geom_bond_distance
Si1 N3 1.717(2)
Si1 N2 1.739(2)
Si1 C2 1.891(3)
Si2 N3 1.781(3)
Si2 C20 1.873(4)
Si2 C18 1.876(5)
Si2 C19 1.878(4)
Si3 N3 1.790(3)
Si3 C23 1.860(5)
Si3 C22 1.872(5)
Si3 C21 1.875(5)
C1 C11 1.543(4)
C1 C2 1.660(3)
C1 B6 1.726(4)
C1 B3 1.729(4)
C1 B5 1.729(4)
C1 B4 1.732(4)
C2 B11 1.712(4)
C2 B7 1.717(4)
C2 B6 1.723(4)
C2 B3 1.738(4)
C11 N1 1.258(4)
C11 N2 1.416(3)
C12 N1 1.480(4)
C12 C13 1.522(6)
C12 C14 1.524(7)
C15 N2 1.498(4)
C15 C16 1.527(5)
C15 C17 1.533(5)
B3 B8 1.771(5)
B3 B4 1.783(5)
B3 B7 1.790(5)
B4 B9 1.779(6)
B4 B8 1.790(5)
B4 B5 1.811(5)
B5 B10 1.775(5)
B5 B6 1.776(5)
B5 B9 1.780(5)
B6 B10 1.766(4)
B6 B11 1.778(5)
B7 B12 1.777(5)
B7 B11 1.785(5)
B7 B8 1.786(5)
B8 B12 1.789(6)
B8 B9 1.794(6)
B9 B12 1.791(6)
B9 B10 1.791(6)
B10 B11 1.786(5)
B10 B12 1.795(6)
B11 B12 1.777(5)
